data_7106245
loop_
_publ_author_name
'Littlefield, Benjamin T. R.'
'Welle, Mark T.'

_publ_section_title
;
 Berylloarsenates -- new frameworks, building units and an unusual zeotype
;
_journal_name_full
;
 Chemical Communications (Cambridge, United Kingdom)
;
_journal_coden_ASTM CHCOFS
_journal_page_first 4769
_journal_page_last 4771
_journal_paper_doi 10.1039/c1cc00118c
_journal_volume 47
_journal_year 2011
_chemical_formula_moiety 'As O4, 2(H2 O), H O, 2(Be)'
_chemical_formula_sum 'As Be2 H5 O7'
_chemical_formula_weight 209.98
_space_group_IT_number 14
_symmetry_cell_setting monoclinic
_symmetry_space_group_name_Hall '-P 2yn'
_symmetry_space_group_name_H-M 'P 1 21/n 1'
_atom_sites_solution_hydrogens geom
_atom_sites_solution_primary direct
_atom_sites_solution_secondary difmap
_audit_creation_method SHELXL-97
_cell_angle_alpha 90.00
_cell_angle_beta 105.881(2)
_cell_angle_gamma 90.00
_cell_formula_units_Z 4
_cell_length_a 6.4806(2)
_cell_length_b 11.0971(4)
_cell_length_c 8.4133(2)
_cell_measurement_reflns_used 6925
_cell_measurement_temperature 120(2)
_cell_measurement_theta_max 27.48
_cell_measurement_theta_min 2.91
_cell_volume 581.96(3)
_computing_cell_refinement
;
DENZO (Otwinowski & Minor, 1997) & COLLECT (Hooft, R.W.W., 1998)
;
_computing_data_collection 'COLLECT (Hooft, R.W.W., 1998)'
_computing_data_reduction
;
DENZO (Otwinowski & Minor, 1997) & COLLECT (Hooft, R.W.W., 1998)
;
_computing_structure_refinement 'SHELXL-97 (Sheldrick, 2008)'
_diffrn_ambient_temperature 120(2)
_diffrn_detector_area_resol_mean '4096x4096pixels / 62x62mm'
_diffrn_measured_fraction_theta_full 0.999
_diffrn_measured_fraction_theta_max 0.999
_diffrn_measurement_device_type
;
Bruker-Nonius APEX II CCD camera on \k-goniostat
;
_diffrn_measurement_method '\f & \w scans'
_diffrn_radiation_monochromator '10cm confocal mirrors'
_diffrn_radiation_source 'fine-focus sealed tube'
_diffrn_radiation_type MoK\a
_diffrn_radiation_wavelength 0.71073
_diffrn_reflns_av_R_equivalents 0.0295
_diffrn_reflns_av_sigmaI/netI 0.0274
_diffrn_reflns_limit_h_max 8
_diffrn_reflns_limit_h_min -8
_diffrn_reflns_limit_k_max 14
_diffrn_reflns_limit_k_min -11
_diffrn_reflns_limit_l_max 10
_diffrn_reflns_limit_l_min -10
_diffrn_reflns_number 6693
_diffrn_reflns_theta_full 27.48
_diffrn_reflns_theta_max 27.48
_diffrn_reflns_theta_min 3.12
_diffrn_standards_interval_count 4954
_diffrn_standards_number 1413
_exptl_absorpt_coefficient_mu 5.814
_exptl_absorpt_correction_type none
_exptl_crystal_colour Colourless
_exptl_crystal_density_diffrn 2.397
_exptl_crystal_density_method 'not measured'
_exptl_crystal_description Plate
_exptl_crystal_F_000 408.50
_exptl_crystal_size_max 0.02
_exptl_crystal_size_mid 0.01
_exptl_crystal_size_min 0.01
_refine_diff_density_max 0.362
_refine_diff_density_min -0.463
_refine_diff_density_rms 0.095
_refine_ls_extinction_method none
_refine_ls_goodness_of_fit_ref 0.835
_refine_ls_hydrogen_treatment mixed
_refine_ls_matrix_type full
_refine_ls_number_parameters 111
_refine_ls_number_reflns 1339
_refine_ls_number_restraints 0
_refine_ls_restrained_S_all 0.835
_refine_ls_R_factor_all 0.0224
_refine_ls_R_factor_gt 0.0200
_refine_ls_shift/su_max 0.031
_refine_ls_shift/su_mean 0.005
_refine_ls_structure_factor_coef Fsqd
_refine_ls_weighting_details 'calc w=1/[\s^2^(Fo^2^)+(0.0231P)^2^+2.1223P] where P=(Fo^2^+2Fc^2^)/3'
_refine_ls_weighting_scheme calc
_refine_ls_wR_factor_gt 0.0486
_refine_ls_wR_factor_ref 0.0507
_reflns_number_gt 1251
_reflns_number_total 1339
_reflns_threshold_expression >2\s(I)
_cod_data_source_file c1cc00118c.txt
_cod_data_source_block BAF2021
_cod_original_sg_symbol_H-M 'P 21/n'
_cod_database_code 7106245

loop_
_symmetry_equiv_pos_as_xyz
'x, y, z'
'-x+1/2, y+1/2, -z+1/2'
'-x, -y, -z'
'x-1/2, -y-1/2, z-1/2'

loop_
_atom_site_label
_atom_site_type_symbol
_atom_site_fract_x
_atom_site_fract_y
_atom_site_fract_z
_atom_site_U_iso_or_equiv
_atom_site_adp_type
_atom_site_occupancy
_atom_site_symmetry_multiplicity
_atom_site_calc_flag
_atom_site_refinement_flags
_atom_site_disorder_assembly
_atom_site_disorder_group
O7 O 0.5780(3) 0.90359(17) 0.6656(2) 0.0108(3) Uani 1 1 d . . .
O6 O 0.7668(3) 0.60025(16) 0.5330(2) 0.0108(3) Uani 1 1 d . . .
O5 O 0.9501(3) 0.80366(15) 0.6726(2) 0.0090(3) Uani 1 1 d . . .
Be1 Be 0.9723(5) 0.6962(3) 0.5524(3) 0.0084(5) Uani 1 1 d . . .
Be2 Be 0.8085(4) 0.9236(3) 0.6250(4) 0.0085(5) Uani 1 1 d . . .
H2 H 0.479(5) 0.952(3) 0.638(4) 0.021(8) Uiso 1 1 d . . .
H1 H 0.555(5) 0.857(3) 0.727(4) 0.023(9) Uiso 1 1 d . . .
H3 H 1.025(6) 0.812(3) 0.749(5) 0.027(10) Uiso 1 1 d . . .
H4 H 0.720(6) 0.591(3) 0.605(5) 0.026(9) Uiso 1 1 d . . .
H5 H 0.781(6) 0.530(4) 0.493(5) 0.041(11) Uiso 1 1 d . . .
As1 As 1.12926(3) 1.116449(19) 0.70462(3) 0.00570(9) Uani 1 1 d . . .
O3 O 1.1926(3) 0.61910(13) 0.60813(19) 0.0082(3) Uani 1 1 d . . .
O2 O 0.9418(3) 0.74315(14) 0.36251(19) 0.0093(3) Uani 1 1 d . . .
O1 O 0.9171(2) 1.04075(14) 0.73050(19) 0.0089(3) Uani 1 1 d . . .
O4 O 0.7586(2) 0.95244(14) 0.42872(19) 0.0089(3) Uani 1 1 d . . .

loop_
_atom_site_aniso_label
_atom_site_aniso_U_11
_atom_site_aniso_U_22
_atom_site_aniso_U_33
_atom_site_aniso_U_23
_atom_site_aniso_U_13
_atom_site_aniso_U_12
O7 0.0075(8) 0.0115(8) 0.0145(8) 0.0067(7) 0.0049(7) 0.0023(7)
O6 0.0119(8) 0.0112(8) 0.0114(8) -0.0017(6) 0.0069(7) -0.0025(6)
O5 0.0101(8) 0.0099(8) 0.0049(7) -0.0014(6) -0.0012(6) 0.0002(6)
Be1 0.0084(13) 0.0081(13) 0.0081(13) -0.0005(10) 0.0013(10) -0.0013(10)
Be2 0.0062(13) 0.0098(13) 0.0094(13) 0.0013(10) 0.0018(10) 0.0007(10)
As1 0.00594(13) 0.00559(13) 0.00539(13) 0.00019(7) 0.00125(9) -0.00018(7)
O3 0.0081(7) 0.0090(8) 0.0059(7) -0.0020(5) -0.0007(6) 0.0017(6)
O2 0.0149(8) 0.0053(7) 0.0076(7) 0.0012(6) 0.0032(6) 0.0018(6)
O1 0.0067(7) 0.0106(8) 0.0094(7) -0.0014(6) 0.0023(6) -0.0027(6)
O4 0.0084(7) 0.0109(8) 0.0076(7) 0.0006(6) 0.0026(6) 0.0025(6)

loop_
_atom_type_symbol
_atom_type_description
_atom_type_scat_dispersion_real
_atom_type_scat_dispersion_imag
_atom_type_scat_source
C C 0.0033 0.0016 'International Tables Vol C Tables 4.2.6.8 and 6.1.1.4'
H H 0.0000 0.0000 'International Tables Vol C Tables 4.2.6.8 and 6.1.1.4'
Be Be 0.0005 0.0002 'International Tables Vol C Tables 4.2.6.8 and 6.1.1.4'
N N 0.0061 0.0033 'International Tables Vol C Tables 4.2.6.8 and 6.1.1.4'
O O 0.0106 0.0060 'International Tables Vol C Tables 4.2.6.8 and 6.1.1.4'
As As 0.0499 2.0058 'International Tables Vol C Tables 4.2.6.8 and 6.1.1.4'

loop_
_geom_angle_atom_site_label_1
_geom_angle_atom_site_label_2
_geom_angle_atom_site_label_3
_geom_angle
_geom_angle_site_symmetry_1
_geom_angle_site_symmetry_3
_geom_angle_publ_flag
Be1 O5 Be2 127.32(18) . . ?
O5 Be1 O3 115.87(19) . . ?
O5 Be1 O2 111.89(19) . . ?
O3 Be1 O2 108.14(18) . . ?
O5 Be1 O6 109.22(18) . . ?
O3 Be1 O6 107.80(18) . . ?
O2 Be1 O6 103.08(17) . . ?
O5 Be2 O1 113.30(19) . . ?
O5 Be2 O4 111.00(19) . . ?
O1 Be2 O4 109.52(19) . . ?
O5 Be2 O7 109.13(19) . . ?
O1 Be2 O7 106.19(18) . . ?
O4 Be2 O7 107.44(18) . . ?
O1 As1 O2 110.48(8) . 3_776 ?
O1 As1 O3 105.36(8) . 2_756 ?
O2 As1 O3 110.75(8) 3_776 2_756 ?
O1 As1 O4 112.29(8) . 3_776 ?
O2 As1 O4 109.09(8) 3_776 3_776 ?
O3 As1 O4 108.83(8) 2_756 3_776 ?
Be1 O3 As1 127.30(14) . 2_746 ?
Be1 O2 As1 124.85(14) . 3_776 ?
Be2 O1 As1 125.41(14) . . ?
Be2 O4 As1 125.97(14) . 3_776 ?

loop_
_geom_bond_atom_site_label_1
_geom_bond_atom_site_label_2
_geom_bond_distance
_geom_bond_site_symmetry_2
_geom_bond_publ_flag
O7 Be2 1.636(3) . ?
O6 Be1 1.678(3) . ?
O5 Be1 1.595(3) . ?
O5 Be2 1.604(3) . ?
Be1 O3 1.620(3) . ?
Be1 O2 1.640(3) . ?
Be2 O1 1.622(3) . ?
Be2 O4 1.625(3) . ?
As1 O1 1.6754(15) . ?
As1 O2 1.6781(15) 3_776 ?
As1 O3 1.6794(16) 2_756 ?
As1 O4 1.6784(15) 3_776 ?
O3 As1 1.6794(15) 2_746 ?
O2 As1 1.6781(15) 3_776 ?
O4 As1 1.6784(15) 3_776 ?
